data_2108563
loop_
_publ_author_name
'Elejalde, Nerith-Rocio'
'Butassi, Estefan\'ia'
'Zacchino, Susana'
'Mac\'ias, Mario A.'
'Portilla, Jaime'

_publ_section_title
;
 Intermolecular interaction energies and molecular conformations in
 <i>N</i>-substituted 4-aryl-2-methylimidazoles with promising <i>in
 vitro</i> antifungal activity
;
_publ_section_keywords
;
crystal structure, antifungal activity, energy frameworks, Hirshfeld surface,
molecular conformation, <i>N</i>-substituted imidazoles
;
_journal_coeditor_code XK5059
_journal_issue 6
_journal_name_full 'Acta Crystallographica Section B'
_journal_page_first
;
;
_journal_paper_doi 10.1107/S2052520619013271
_journal_volume 75
_journal_year 2019
_chemical_formula_moiety 'C18 H14 Cl2 N2 O'
_chemical_formula_sum 'C18 H14 Cl2 N2 O'
_chemical_formula_weight 345.21
_space_group_crystal_system monoclinic
_space_group_IT_number 14
_space_group_name_Hall '-P 2ybc'
_space_group_name_H-M_alt 'P 1 21/c 1'
_atom_sites_solution_hydrogens geom
_atom_sites_solution_primary iterative
_atom_sites_solution_secondary difmap
_audit_creation_method SHELXL-2016/6
_audit_update_record
;
2019-06-25 # Formatted by publCIF

;
_cell_angle_alpha 90
_cell_angle_beta 107.41(3)
_cell_angle_gamma 90
_cell_formula_units_Z 4
_cell_length_a 11.351(3)
_cell_length_b 16.259(6)
_cell_length_c 9.589(3)
_cell_measurement_reflns_used 1699
_cell_measurement_temperature 298(2)
_cell_measurement_theta_max 22.2900
_cell_measurement_theta_min 3.1040
_cell_volume 1688.6(10)
_computing_cell_refinement
;
CrysAlisPro, Agilent Technologies,
Version 1.171.37.35 (release 13-08-2014 CrysAlis171 .NET)
(compiled Aug 13 2014,18:06:01)
;
_computing_data_collection
;
CrysAlisPro, Agilent Technologies,
Version 1.171.37.35 (release 13-08-2014 CrysAlis171 .NET)
(compiled Aug 13 2014,18:06:01)
;
_computing_data_reduction
;
CrysAlisPro, Agilent Technologies,
Version 1.171.37.35 (release 13-08-2014 CrysAlis171 .NET)
(compiled Aug 13 2014,18:06:01)
;
_computing_molecular_graphics 'Mercury (Macrae et al., 2008)'
_computing_publication_material 'SHELXL-2014 (Sheldrick, 2015b)'
_computing_structure_refinement 'SHELXL-2016/6 (Sheldrick, 2015a)'
_computing_structure_solution 'Superflip (Palatinus & Chapuis, 2007)'
_diffrn_ambient_temperature 298(2)
_diffrn_detector 'CCD plate'
_diffrn_detector_area_resol_mean 5.3072
_diffrn_detector_type Atlas
_diffrn_measured_fraction_theta_full 0.998
_diffrn_measured_fraction_theta_max 0.999
_diffrn_measurement_device 'four-circle diffractometer'
_diffrn_measurement_device_type
; 
'Agilent SuperNova Dual Source diffractometer with an Atlas detector'
;
_diffrn_measurement_method '\w scans'
_diffrn_radiation_type MoK\a
_diffrn_radiation_wavelength 0.71073
_diffrn_reflns_av_R_equivalents 0.1129
_diffrn_reflns_av_unetI/netI 0.0933
_diffrn_reflns_Laue_measured_fraction_full 0.998
_diffrn_reflns_Laue_measured_fraction_max 0.999
_diffrn_reflns_limit_h_max 14
_diffrn_reflns_limit_h_min -14
_diffrn_reflns_limit_k_max 20
_diffrn_reflns_limit_k_min -20
_diffrn_reflns_limit_l_max 11
_diffrn_reflns_limit_l_min -11
_diffrn_reflns_number 17514
_diffrn_reflns_point_group_measured_fraction_full 0.998
_diffrn_reflns_point_group_measured_fraction_max 0.999
_diffrn_reflns_theta_full 25.242
_diffrn_reflns_theta_max 26.368
_diffrn_reflns_theta_min 3.133
_diffrn_source 'SuperNova (Mo) X-ray Source'
_exptl_absorpt_coefficient_mu 0.389
_exptl_absorpt_correction_T_max 1.00000
_exptl_absorpt_correction_T_min 0.19837
_exptl_absorpt_correction_type multi-scan
_exptl_absorpt_process_details
;
(CrysAlis PRO; Agilent, 2014)
;
_exptl_crystal_colour brown
_exptl_crystal_density_diffrn 1.358
_exptl_crystal_description parallelepiped
_exptl_crystal_F_000 712
_exptl_crystal_size_max 0.125
_exptl_crystal_size_mid 0.085
_exptl_crystal_size_min 0.083
_refine_diff_density_max 0.208
_refine_diff_density_min -0.298
_refine_diff_density_rms 0.053
_refine_ls_extinction_method none
_refine_ls_goodness_of_fit_ref 1.056
_refine_ls_hydrogen_treatment constr
_refine_ls_matrix_type full
_refine_ls_number_parameters 209
_refine_ls_number_reflns 3441
_refine_ls_number_restraints 30
_refine_ls_restrained_S_all 1.057
_refine_ls_R_factor_all 0.1764
_refine_ls_R_factor_gt 0.0757
_refine_ls_shift/su_max 0.000
_refine_ls_shift/su_mean 0.000
_refine_ls_structure_factor_coef Fsqd
_refine_ls_weighting_details 'w=1/[\s^2^(Fo^2^)+(0.0869P)^2^] where P=(Fo^2^+2Fc^2^)/3'
_refine_ls_weighting_scheme calc
_refine_ls_wR_factor_gt 0.1851
_refine_ls_wR_factor_ref 0.2316
_reflns_Friedel_coverage 0.000
_reflns_number_gt 1468
_reflns_number_total 3441
_reflns_threshold_expression 'I > 2\s(I)'
_cod_data_source_file xk5059sup1.cif
_cod_data_source_block 4b
_cod_original_cell_volume 1688.5(10)
_cod_original_sg_symbol_H-M 'P 21/c'
_cod_database_code 2108563
_publcif_datablock.id {b3aaccac-bdf8-42e9-855f-7e4769bc2da0}

_shelx_space_group_comment
;
The symmetry employed for this shelxl refinement is uniquely defined
by the following loop, which should always be used as a source of
symmetry information in preference to the above space-group names.
They are only intended as comments.
;
_shelx_estimated_absorpt_t_min 0.953
_shelx_estimated_absorpt_t_max 0.968

loop_
_space_group_symop_operation_xyz
'x, y, z'
'x, -y+1/2, z+1/2'
'-x, -y, -z'
'-x, y-1/2, -z-1/2'

loop_
_atom_site_label
_atom_site_type_symbol
_atom_site_fract_x
_atom_site_fract_y
_atom_site_fract_z
_atom_site_U_iso_or_equiv
_atom_site_adp_type
_atom_site_occupancy
_atom_site_site_symmetry_order
_atom_site_calc_flag
_atom_site_refinement_flags_posn
_atom_site_refinement_flags_adp
Cl1 Cl 0.19897(11) 0.85133(10) 0.06229(14) 0.1040(6) Uani 1 1 d . .
C2 C 0.3192(4) 0.8392(3) 0.2237(5) 0.0721(8) Uani 1 1 d . U
C3 C 0.3958(4) 0.9048(3) 0.2826(4) 0.0726(9) Uani 1 1 d . U
H3 H 0.384342 0.955621 0.235828 0.087 Uiso 1 1 calc R U
C4 C 0.4887(3) 0.8940(3) 0.4107(4) 0.0666(12) Uani 1 1 d . .
H4 H 0.540647 0.937993 0.449029 0.080 Uiso 1 1 calc R U
C5 C 0.5081(3) 0.8199(3) 0.4851(4) 0.0574(10) Uani 1 1 d . .
C6 C 0.6069(4) 0.8103(3) 0.6244(4) 0.0630(11) Uani 1 1 d . .
N7 N 0.6767(3) 0.8763(2) 0.6909(4) 0.0701(10) Uani 1 1 d . .
C8 C 0.7553(4) 0.8469(3) 0.8115(5) 0.0717(13) Uani 1 1 d . .
N9 N 0.7392(3) 0.7652(3) 0.8251(4) 0.0695(10) Uani 1 1 d . .
C10 C 0.6450(4) 0.7419(3) 0.7042(4) 0.0689(12) Uani 1 1 d . .
H10 H 0.613578 0.689119 0.681882 0.083 Uiso 1 1 calc R U
C11 C 0.8175(3) 0.7098(3) 0.9323(4) 0.0729(13) Uani 1 1 d . .
H11A H 0.770413 0.661228 0.940792 0.088 Uiso 1 1 calc R U
H11B H 0.842956 0.736759 1.026800 0.088 Uiso 1 1 calc R U
C12 C 0.9297(4) 0.6842(3) 0.8918(5) 0.0704(13) Uani 1 1 d . .
O13 O 0.9438(3) 0.7056(3) 0.7760(3) 0.1016(12) Uani 1 1 d . .
C14 C 1.0220(3) 0.6312(3) 0.9949(4) 0.0603(11) Uani 1 1 d . .
C15 C 1.1332(4) 0.6163(3) 0.9693(5) 0.0839(14) Uani 1 1 d . .
H15 H 1.146970 0.637053 0.885217 0.101 Uiso 1 1 calc R U
C16 C 1.2236(4) 0.5714(3) 1.0656(5) 0.0816(9) Uani 1 1 d . U
H16 H 1.297351 0.560858 1.045281 0.098 Uiso 1 1 calc R U
C17 C 1.2063(4) 0.5420(3) 1.1909(5) 0.0808(9) Uani 1 1 d . U
Cl18 Cl 1.32474(13) 0.49072(11) 1.31794(17) 0.1244(7) Uani 1 1 d . .
C19 C 1.0959(4) 0.5539(3) 1.2181(5) 0.0799(9) Uani 1 1 d . U
H19 H 1.082388 0.531637 1.301324 0.096 Uiso 1 1 calc R U
C20 C 1.0046(4) 0.5994(3) 1.1210(4) 0.0706(12) Uani 1 1 d . .
H20 H 0.930281 0.608654 1.140723 0.085 Uiso 1 1 calc R U
C21 C 0.8507(4) 0.8960(3) 0.9219(5) 0.0978(17) Uani 1 1 d . .
H21A H 0.931385 0.875389 0.928194 0.147 Uiso 1 1 calc R U
H21B H 0.836901 0.891308 1.015611 0.147 Uiso 1 1 calc R U
H21C H 0.844953 0.952678 0.892689 0.147 Uiso 1 1 calc R U
C22 C 0.4292(4) 0.7546(3) 0.4208(5) 0.0749(13) Uani 1 1 d . .
H22 H 0.440647 0.703691 0.467142 0.090 Uiso 1 1 calc R U
C23 C 0.3360(4) 0.7635(3) 0.2920(5) 0.0737(9) Uani 1 1 d . U
H23 H 0.285194 0.719319 0.251446 0.088 Uiso 1 1 calc R U

loop_
_atom_site_aniso_label
_atom_site_aniso_U_11
_atom_site_aniso_U_22
_atom_site_aniso_U_33
_atom_site_aniso_U_23
_atom_site_aniso_U_13
_atom_site_aniso_U_12
Cl1 0.0818(9) 0.1314(14) 0.0828(9) 0.0107(8) 0.0002(7) 0.0142(8)
C2 0.0619(15) 0.089(2) 0.0624(18) 0.0029(13) 0.0145(14) 0.0056(14)
C3 0.0634(16) 0.089(2) 0.0632(19) 0.0042(14) 0.0151(15) 0.0060(15)
C4 0.066(3) 0.063(3) 0.074(3) -0.003(2) 0.025(2) -0.007(2)
C5 0.055(2) 0.063(3) 0.058(2) -0.001(2) 0.0225(19) 0.001(2)
C6 0.057(2) 0.082(3) 0.056(3) -0.008(2) 0.024(2) -0.004(2)
N7 0.064(2) 0.080(3) 0.063(2) -0.0072(19) 0.0133(19) 0.0040(19)
C8 0.060(3) 0.090(4) 0.066(3) -0.016(3) 0.021(2) 0.002(3)
N9 0.064(2) 0.088(3) 0.057(2) 0.0033(19) 0.0192(18) 0.000(2)
C10 0.065(2) 0.082(4) 0.058(3) 0.007(2) 0.017(2) -0.002(2)
C11 0.064(3) 0.097(4) 0.055(3) 0.008(2) 0.014(2) 0.006(2)
C12 0.065(3) 0.094(4) 0.056(3) -0.005(2) 0.025(2) -0.002(2)
O13 0.096(2) 0.157(4) 0.063(2) 0.028(2) 0.0405(17) 0.026(2)
C14 0.058(2) 0.070(3) 0.056(2) -0.007(2) 0.022(2) -0.004(2)
C15 0.077(3) 0.097(4) 0.090(3) 0.017(3) 0.042(3) 0.001(3)
C16 0.0806(18) 0.084(2) 0.086(2) 0.0014(17) 0.0339(16) 0.0083(17)
C17 0.0811(17) 0.083(2) 0.0835(19) 0.0008(16) 0.0322(16) 0.0088(17)
Cl18 0.1140(11) 0.1207(14) 0.1395(14) 0.0339(10) 0.0397(10) 0.0560(10)
C19 0.0817(18) 0.082(2) 0.081(2) 0.0012(16) 0.0325(16) 0.0082(17)
C20 0.063(2) 0.092(4) 0.061(3) 0.001(2) 0.025(2) 0.007(2)
C21 0.092(3) 0.118(5) 0.075(3) -0.022(3) 0.012(3) -0.002(3)
C22 0.077(3) 0.076(3) 0.071(3) 0.009(2) 0.021(2) -0.003(2)
C23 0.0630(16) 0.090(2) 0.0636(19) 0.0033(14) 0.0124(15) 0.0030(15)

loop_
_atom_type_symbol
_atom_type_description
_atom_type_scat_dispersion_real
_atom_type_scat_dispersion_imag
_atom_type_scat_source
C C 0.0033 0.0016 'International Tables Vol C Tables 4.2.6.8 and 6.1.1.4'
H H 0.0000 0.0000 'International Tables Vol C Tables 4.2.6.8 and 6.1.1.4'
N N 0.0061 0.0033 'International Tables Vol C Tables 4.2.6.8 and 6.1.1.4'
O O 0.0106 0.0060 'International Tables Vol C Tables 4.2.6.8 and 6.1.1.4'
Cl Cl 0.1484 0.1585 'International Tables Vol C Tables 4.2.6.8 and 6.1.1.4'

loop_
_geom_angle_atom_site_label_1
_geom_angle_atom_site_label_2
_geom_angle_atom_site_label_3
_geom_angle
C23 C2 C3 120.8(4)
C23 C2 Cl1 118.8(4)
C3 C2 Cl1 120.3(4)
C4 C3 C2 119.2(4)
C4 C3 H3 120.4
C2 C3 H3 120.4
C3 C4 C5 122.4(4)
C3 C4 H4 118.8
C5 C4 H4 118.8
C4 C5 C22 116.7(4)
C4 C5 C6 121.3(4)
C22 C5 C6 122.0(4)
C10 C6 N7 109.8(4)
C10 C6 C5 129.1(4)
N7 C6 C5 121.1(4)
C8 N7 C6 105.6(4)
N7 C8 N9 111.3(4)
N7 C8 C21 125.7(5)
N9 C8 C21 123.0(4)
C8 N9 C10 106.5(3)
C8 N9 C11 127.3(4)
C10 N9 C11 125.6(4)
C6 C10 N9 106.8(4)
C6 C10 H10 126.6
N9 C10 H10 126.6
N9 C11 C12 112.1(3)
N9 C11 H11A 109.2
C12 C11 H11A 109.2
N9 C11 H11B 109.2
C12 C11 H11B 109.2
H11A C11 H11B 107.9
O13 C12 C14 120.9(4)
O13 C12 C11 120.7(4)
C14 C12 C11 118.4(4)
C15 C14 C20 117.9(4)
C15 C14 C12 119.1(4)
C20 C14 C12 122.9(4)
C16 C15 C14 121.1(4)
C16 C15 H15 119.4
C14 C15 H15 119.4
C17 C16 C15 120.4(4)
C17 C16 H16 119.8
C15 C16 H16 119.8
C16 C17 C19 120.0(4)
C16 C17 Cl18 120.2(4)
C19 C17 Cl18 119.8(4)
C17 C19 C20 119.5(4)
C17 C19 H19 120.2
C20 C19 H19 120.2
C19 C20 C14 120.9(4)
C19 C20 H20 119.5
C14 C20 H20 119.5
C8 C21 H21A 109.5
C8 C21 H21B 109.5
H21A C21 H21B 109.5
C8 C21 H21C 109.5
H21A C21 H21C 109.5
H21B C21 H21C 109.5
C23 C22 C5 122.2(4)
C23 C22 H22 118.9
C5 C22 H22 118.9
C22 C23 C2 118.7(4)
C22 C23 H23 120.7
C2 C23 H23 120.7

loop_
_geom_bond_atom_site_label_1
_geom_bond_atom_site_label_2
_geom_bond_distance
Cl1 C2 1.741(4)
C2 C23 1.381(6)
C2 C3 1.385(6)
C3 C4 1.370(5)
C3 H3 0.9300
C4 C5 1.384(6)
C4 H4 0.9300
C5 C22 1.406(6)
C5 C6 1.473(5)
C6 C10 1.346(6)
C6 N7 1.372(5)
N7 C8 1.321(5)
C8 N9 1.353(6)
C8 C21 1.497(6)
N9 C10 1.374(5)
N9 C11 1.454(5)
C10 H10 0.9300
C11 C12 1.497(5)
C11 H11A 0.9700
C11 H11B 0.9700
C12 O13 1.219(5)
C12 C14 1.483(6)
C14 C15 1.377(5)
C14 C20 1.383(5)
C15 C16 1.369(6)
C15 H15 0.9300
C16 C17 1.361(6)
C16 H16 0.9300
C17 C19 1.368(6)
C17 Cl18 1.733(5)
C19 C20 1.382(5)
C19 H19 0.9300
C20 H20 0.9300
C21 H21A 0.9600
C21 H21B 0.9600
C21 H21C 0.9600
C22 C23 1.373(5)
C22 H22 0.9300
C23 H23 0.9300

loop_
_geom_hbond_atom_site_label_D
_geom_hbond_atom_site_label_H
_geom_hbond_atom_site_label_A
_geom_hbond_distance_DH
_geom_hbond_distance_HA
_geom_hbond_distance_DA
_geom_hbond_angle_DHA
_geom_hbond_site_symmetry_A
C4 H4 N7 0.93 2.57 2.903(5) 101.0 .
C11 H11B O13 0.97 2.50 3.462(5) 170.1 2_565

loop_
_geom_torsion_atom_site_label_1
_geom_torsion_atom_site_label_2
_geom_torsion_atom_site_label_3
_geom_torsion_atom_site_label_4
_geom_torsion
C23 C2 C3 C4 -0.4(7)
Cl1 C2 C3 C4 179.1(3)
C2 C3 C4 C5 -0.9(6)
C3 C4 C5 C22 1.6(6)
C3 C4 C5 C6 -178.6(3)
C4 C5 C6 C10 -173.9(4)
C22 C5 C6 C10 5.9(7)
C4 C5 C6 N7 5.2(6)
C22 C5 C6 N7 -175.0(4)
C10 C6 N7 C8 -0.8(5)
C5 C6 N7 C8 179.9(3)
C6 N7 C8 N9 0.2(5)
C6 N7 C8 C21 -179.6(4)
N7 C8 N9 C10 0.5(5)
C21 C8 N9 C10 -179.7(4)
N7 C8 N9 C11 171.5(4)
C21 C8 N9 C11 -8.8(7)
N7 C6 C10 N9 1.1(5)
C5 C6 C10 N9 -179.7(4)
C8 N9 C10 C6 -1.0(5)
C11 N9 C10 C6 -172.2(4)
C8 N9 C11 C12 -79.8(5)
C10 N9 C11 C12 89.5(5)
N9 C11 C12 O13 -4.3(6)
N9 C11 C12 C14 176.7(4)
O13 C12 C14 C15 9.7(7)
C11 C12 C14 C15 -171.3(4)
O13 C12 C14 C20 -173.9(4)
C11 C12 C14 C20 5.1(6)
C20 C14 C15 C16 0.0(7)
C12 C14 C15 C16 176.5(4)
C14 C15 C16 C17 -1.5(8)
C15 C16 C17 C19 3.1(8)
C15 C16 C17 Cl18 -175.9(4)
C16 C17 C19 C20 -3.1(7)
Cl18 C17 C19 C20 175.9(4)
C17 C19 C20 C14 1.6(7)
C15 C14 C20 C19 0.0(7)
C12 C14 C20 C19 -176.4(4)
C4 C5 C22 C23 -1.1(6)
C6 C5 C22 C23 179.1(4)
C5 C22 C23 C2 -0.2(6)
C3 C2 C23 C22 0.9(7)
Cl1 C2 C23 C22 -178.6(3)

_cod_database_fobs_code 2108563
